data_7235271
loop_
_publ_author_name
'Liu, Song-Juan'
'Huang, Yuanbiao'
'Lin, Zu-Jin'
'Li, Xin-Fa'
'Cao, Rong'

_publ_section_title
;
 Syntheses, structures and photoluminescent properties of lanthanide
 coordination polymers based on pyridyl functionalized imidazole
 dicarboxylic acid
;
_journal_issue 24
_journal_name_full 'RSC Advances'
_journal_page_first 9279
_journal_paper_doi 10.1039/c3ra41166d
_journal_volume 3
_journal_year 2013
_chemical_formula_sum 'C18 H9 Er N3 O10'
_chemical_formula_weight 594.54
_space_group_IT_number 2
_space_group_name_Hall '-P 1'
_space_group_name_H-M_alt 'P -1'
_symmetry_cell_setting triclinic
_symmetry_space_group_name_H-M 'P -1'
_atom_sites_solution_hydrogens geom
_atom_sites_solution_primary direct
_atom_sites_solution_secondary difmap
_audit_creation_method SHELXL-97
_cell_angle_alpha 112.855(5)
_cell_angle_beta 96.677(5)
_cell_angle_gamma 103.448(5)
_cell_formula_units_Z 2
_cell_length_a 8.4976(5)
_cell_length_b 10.4677(5)
_cell_length_c 12.1637(8)
_cell_measurement_reflns_used 6178
_cell_measurement_temperature 298(2)
_cell_measurement_theta_max 29.1670
_cell_measurement_theta_min 2.5275
_cell_volume 943.57(11)
_computing_cell_refinement
;
CrysAlisPro, Oxford Diffraction Ltd.,
Version 1.171.35.19 (release 27-10-2011 CrysAlis171 .NET)
(compiled Oct 27 2011,15:02:11)
;
_computing_data_collection
;
CrysAlisPro, Oxford Diffraction Ltd.,
Version 1.171.35.19 (release 27-10-2011 CrysAlis171 .NET)
(compiled Oct 27 2011,15:02:11)
;
_computing_data_reduction
;
CrysAlisPro, Oxford Diffraction Ltd.,
Version 1.171.35.19 (release 27-10-2011 CrysAlis171 .NET)
(compiled Oct 27 2011,15:02:11)
;
_computing_structure_refinement 'SHELXL-97 (Sheldrick, 1997)'
_computing_structure_solution 'SHELXS-97 (Sheldrick, 1990)'
_diffrn_ambient_temperature 298(2)
_diffrn_detector_area_resol_mean 16.2083
_diffrn_measured_fraction_theta_full 0.999
_diffrn_measured_fraction_theta_max 0.999
_diffrn_measurement_device_type 'Xcalibur, Eos'
_diffrn_measurement_method '\w scans'
_diffrn_radiation_monochromator graphite
_diffrn_radiation_source 'fine-focus sealed tube'
_diffrn_radiation_type MoK\a
_diffrn_radiation_wavelength 0.71073
_diffrn_reflns_av_R_equivalents 0.0328
_diffrn_reflns_av_sigmaI/netI 0.0327
_diffrn_reflns_limit_h_max 10
_diffrn_reflns_limit_h_min -10
_diffrn_reflns_limit_k_max 12
_diffrn_reflns_limit_k_min -12
_diffrn_reflns_limit_l_max 14
_diffrn_reflns_limit_l_min -14
_diffrn_reflns_number 8912
_diffrn_reflns_theta_full 25.00
_diffrn_reflns_theta_max 25.00
_diffrn_reflns_theta_min 2.53
_exptl_absorpt_coefficient_mu 4.514
_exptl_absorpt_correction_T_max 0.7141
_exptl_absorpt_correction_T_min 0.6134
_exptl_absorpt_correction_type multi-scan
_exptl_absorpt_process_details
;
CrysAlisPro, Agilent Technologies,
Version 1.171.35.19 (release 27-10-2011 CrysAlis171 .NET)
(compiled Oct 27 2011,15:02:11)
Empirical absorption correction using spherical harmonics,
 implemented in SCALE3 ABSPACK scaling algorithm.
;
_exptl_crystal_colour colorless
_exptl_crystal_density_diffrn 2.093
_exptl_crystal_density_method 'not measured'
_exptl_crystal_description block
_exptl_crystal_F_000 572
_exptl_crystal_size_max 0.12
_exptl_crystal_size_mid 0.10
_exptl_crystal_size_min 0.08
_refine_diff_density_max 0.805
_refine_diff_density_min -0.564
_refine_diff_density_rms 0.101
_refine_ls_extinction_method none
_refine_ls_goodness_of_fit_ref 1.003
_refine_ls_hydrogen_treatment constr
_refine_ls_matrix_type full
_refine_ls_number_parameters 298
_refine_ls_number_reflns 3328
_refine_ls_number_restraints 0
_refine_ls_restrained_S_all 1.003
_refine_ls_R_factor_all 0.0206
_refine_ls_R_factor_gt 0.0191
_refine_ls_shift/su_max 0.002
_refine_ls_shift/su_mean 0.000
_refine_ls_structure_factor_coef Fsqd
_refine_ls_weighting_details 'calc w=1/[\s^2^(Fo^2^)+(0.0245P)^2^+0.9061P] where P=(Fo^2^+2Fc^2^)/3'
_refine_ls_weighting_scheme calc
_refine_ls_wR_factor_gt 0.0491
_refine_ls_wR_factor_ref 0.0498
_reflns_number_gt 3162
_reflns_number_total 3328
_reflns_threshold_expression >2sigma(I)
_cod_data_source_file c3ra41166d.cif
_cod_data_source_block 6-Er
_cod_original_cell_volume 943.57(9)
_cod_original_sg_symbol_H-M P-1
_cod_database_code 7235271

loop_
_symmetry_equiv_pos_as_xyz
'x, y, z'
'-x, -y, -z'

loop_
_atom_site_label
_atom_site_type_symbol
_atom_site_fract_x
_atom_site_fract_y
_atom_site_fract_z
_atom_site_U_iso_or_equiv
_atom_site_adp_type
_atom_site_occupancy
_atom_site_symmetry_multiplicity
_atom_site_calc_flag
_atom_site_refinement_flags
Er1 Er -0.252464(16) 0.074673(14) 0.546480(12) 0.01553(6) Uani 1 1 d .
C1 C -0.1739(5) -0.1110(4) 0.7094(3) 0.0256(8) Uani 1 1 d .
C2 C -0.2013(5) -0.2676(4) 0.6288(3) 0.0219(7) Uani 1 1 d .
C3 C -0.1155(5) -0.3494(4) 0.6642(3) 0.0319(9) Uani 1 1 d .
H3 H -0.0383 -0.3058 0.7389 0.038 Uiso 1 1 calc R
C4 C -0.1453(5) -0.4952(4) 0.5883(3) 0.0304(9) Uani 1 1 d .
H4 H -0.0892 -0.5496 0.6126 0.036 Uiso 1 1 calc R
C5 C -0.2585(5) -0.5598(4) 0.4766(3) 0.0233(8) Uani 1 1 d .
C6 C -0.2953(5) -0.7180(4) 0.3934(3) 0.0261(8) Uani 1 1 d .
C7 C -0.3424(5) -0.4792(4) 0.4410(3) 0.0266(8) Uani 1 1 d .
H7 H -0.4175 -0.5225 0.3653 0.032 Uiso 1 1 calc R
C8 C -0.3153(5) -0.3342(4) 0.5175(3) 0.0252(8) Uani 1 1 d .
H8 H -0.3744 -0.2812 0.4937 0.030 Uiso 1 1 calc R
C9 C 0.1414(4) 0.1920(4) 0.6580(3) 0.0173(7) Uani 1 1 d .
C10 C 0.2943(4) 0.3112(3) 0.7387(3) 0.0159(7) Uani 1 1 d .
C11 C 0.4392(4) 0.5311(3) 0.8730(3) 0.0171(7) Uani 1 1 d .
C12 C 0.4813(4) 0.6839(4) 0.9628(3) 0.0221(8) Uani 1 1 d .
C13 C 0.3634(5) 0.7475(4) 1.0084(4) 0.0355(10) Uani 1 1 d .
H13 H 0.2512 0.6943 0.9810 0.043 Uiso 1 1 calc R
C14 C 0.4128(6) 0.8895(5) 1.0943(4) 0.0417(11) Uani 1 1 d .
H14 H 0.3331 0.9315 1.1254 0.050 Uiso 1 1 calc R
C15 C 0.6875(6) 0.9094(5) 1.0918(4) 0.0470(12) Uani 1 1 d .
H15 H 0.7986 0.9655 1.1211 0.056 Uiso 1 1 calc R
C16 C 0.6461(5) 0.7679(4) 1.0059(4) 0.0377(10) Uani 1 1 d .
H16 H 0.7286 0.7286 0.9768 0.045 Uiso 1 1 calc R
C17 C 0.4642(4) 0.3301(3) 0.7506(3) 0.0157(7) Uani 1 1 d .
C18 C 0.5583(4) 0.2342(3) 0.6850(3) 0.0160(7) Uani 1 1 d .
N1 N 0.2833(3) 0.4411(3) 0.8172(2) 0.0183(6) Uani 1 1 d .
H1 H 0.1901 0.4619 0.8295 0.022 Uiso 1 1 d R
N2 N 0.5527(3) 0.4684(3) 0.8351(2) 0.0198(6) Uani 1 1 d .
N3 N 0.5706(5) 0.9675(3) 1.1337(3) 0.0350(8) Uani 1 1 d .
O1 O -0.0969(4) -0.0574(3) 0.8179(2) 0.0449(8) Uani 1 1 d .
O2 O -0.2369(3) -0.0389(3) 0.6622(2) 0.0288(6) Uani 1 1 d .
O3 O -0.2640(4) -0.8007(3) 0.4401(2) 0.0318(6) Uani 1 1 d .
O4 O -0.3550(4) -0.7609(3) 0.2823(2) 0.0458(8) Uani 1 1 d .
O5 O 0.0098(3) 0.2233(3) 0.6531(2) 0.0276(6) Uani 1 1 d .
O6 O 0.1537(3) 0.0670(2) 0.6006(2) 0.0262(6) Uani 1 1 d .
O7 O 0.4862(3) 0.1134(2) 0.5905(2) 0.0225(5) Uani 1 1 d .
O8 O 0.7126(3) 0.2730(3) 0.7191(2) 0.0252(6) Uani 1 1 d .
O9W O 0.0096(4) 0.4884(3) 0.1274(3) 0.0467(8) Uani 1 1 d .
O10W O 1.0143(8) 0.8159(6) 0.9657(5) 0.0434(15) Uani 0.50 1 d P
O11W O 1.0099(11) 0.7514(10) 1.0815(8) 0.090(3) Uani 0.50 1 d P

loop_
_atom_site_aniso_label
_atom_site_aniso_U_11
_atom_site_aniso_U_22
_atom_site_aniso_U_33
_atom_site_aniso_U_23
_atom_site_aniso_U_13
_atom_site_aniso_U_12
Er1 0.01132(10) 0.00963(9) 0.01851(9) -0.00104(6) 0.00070(6) 0.00430(6)
C1 0.028(2) 0.0188(19) 0.0234(19) 0.0047(15) 0.0040(16) 0.0048(16)
C2 0.028(2) 0.0132(17) 0.0202(17) 0.0041(14) 0.0047(14) 0.0049(15)
C3 0.037(2) 0.020(2) 0.025(2) 0.0018(16) -0.0085(17) 0.0071(17)
C4 0.035(2) 0.023(2) 0.030(2) 0.0076(16) -0.0026(17) 0.0134(17)
C5 0.031(2) 0.0166(18) 0.0184(17) 0.0041(14) 0.0084(15) 0.0060(16)
C6 0.032(2) 0.0161(18) 0.0238(19) 0.0040(15) 0.0053(16) 0.0044(16)
C7 0.040(2) 0.0182(18) 0.0156(17) 0.0035(14) 0.0003(15) 0.0069(16)
C8 0.035(2) 0.0198(19) 0.0185(17) 0.0068(15) 0.0016(15) 0.0089(16)
C9 0.0136(17) 0.0171(17) 0.0155(16) 0.0008(13) 0.0053(13) 0.0043(14)
C10 0.0153(17) 0.0140(16) 0.0148(16) 0.0015(13) 0.0042(13) 0.0062(13)
C11 0.0174(18) 0.0120(16) 0.0158(16) -0.0003(13) 0.0030(13) 0.0050(13)
C12 0.025(2) 0.0133(17) 0.0180(17) -0.0009(14) 0.0007(14) 0.0038(15)
C13 0.028(2) 0.021(2) 0.038(2) -0.0071(17) 0.0086(17) 0.0078(17)
C14 0.052(3) 0.028(2) 0.040(2) 0.0028(19) 0.020(2) 0.021(2)
C15 0.037(3) 0.022(2) 0.053(3) -0.004(2) -0.006(2) 0.0014(19)
C16 0.023(2) 0.024(2) 0.043(2) -0.0051(18) 0.0011(18) 0.0041(17)
C17 0.0130(17) 0.0118(16) 0.0162(16) 0.0020(13) -0.0005(13) 0.0020(13)
C18 0.0178(18) 0.0111(16) 0.0141(15) 0.0001(13) 0.0025(13) 0.0051(13)
N1 0.0153(15) 0.0139(14) 0.0189(14) -0.0014(11) 0.0029(11) 0.0079(12)
N2 0.0174(15) 0.0151(15) 0.0178(14) -0.0022(12) 0.0026(11) 0.0059(12)
N3 0.048(2) 0.0173(16) 0.0278(17) 0.0008(13) 0.0016(16) 0.0088(16)
O1 0.064(2) 0.0243(15) 0.0275(15) -0.0030(12) -0.0129(14) 0.0164(15)
O2 0.0361(16) 0.0179(13) 0.0286(14) 0.0060(11) 0.0052(11) 0.0094(11)
O3 0.0458(18) 0.0162(13) 0.0324(14) 0.0097(11) 0.0072(12) 0.0100(12)
O4 0.084(3) 0.0176(14) 0.0215(14) -0.0025(11) -0.0022(14) 0.0162(15)
O5 0.0122(13) 0.0200(13) 0.0351(14) -0.0031(11) 0.0008(10) 0.0059(10)
O6 0.0178(13) 0.0129(12) 0.0319(14) -0.0056(10) 0.0052(10) 0.0032(10)
O7 0.0142(12) 0.0159(12) 0.0230(12) -0.0054(10) -0.0008(10) 0.0055(10)
O8 0.0096(13) 0.0222(13) 0.0268(13) -0.0055(10) 0.0001(10) 0.0048(10)
O9W 0.0263(17) 0.0363(18) 0.0510(19) -0.0036(14) -0.0012(13) 0.0069(13)
O10W 0.045(4) 0.032(3) 0.041(3) 0.004(3) 0.003(3) 0.014(3)
O11W 0.084(7) 0.069(6) 0.089(6) 0.009(5) 0.009(5) 0.023(5)

loop_
_atom_type_symbol
_atom_type_description
_atom_type_scat_dispersion_real
_atom_type_scat_dispersion_imag
_atom_type_scat_source
C C 0.0033 0.0016 'International Tables Vol C Tables 4.2.6.8 and 6.1.1.4'
H H 0.0000 0.0000 'International Tables Vol C Tables 4.2.6.8 and 6.1.1.4'
N N 0.0061 0.0033 'International Tables Vol C Tables 4.2.6.8 and 6.1.1.4'
O O 0.0106 0.0060 'International Tables Vol C Tables 4.2.6.8 and 6.1.1.4'
Er Er -0.2586 4.9576 'International Tables Vol C Tables 4.2.6.8 and 6.1.1.4'

loop_
_geom_angle_atom_site_label_1
_geom_angle_atom_site_label_2
_geom_angle_atom_site_label_3
_geom_angle
_geom_angle_site_symmetry_1
_geom_angle_site_symmetry_3
O2 Er1 O3 176.84(8) . 1_565
O2 Er1 O6 95.83(10) . 2_556
O3 Er1 O6 86.70(10) 1_565 2_556
O2 Er1 O5 87.66(10) . .
O3 Er1 O5 90.38(10) 1_565 .
O6 Er1 O5 91.44(9) 2_556 .
O2 Er1 O7 91.10(9) . 2_556
O3 Er1 O7 91.39(10) 1_565 2_556
O6 Er1 O7 74.93(8) 2_556 2_556
O5 Er1 O7 166.13(8) . 2_556
O2 Er1 O8 88.35(9) . 1_455
O3 Er1 O8 88.72(9) 1_565 1_455
O6 Er1 O8 164.84(8) 2_556 1_455
O5 Er1 O8 74.13(8) . 1_455
O7 Er1 O8 119.66(8) 2_556 1_455
O2 Er1 O7 92.91(9) . 1_455
O3 Er1 O7 86.29(10) 1_565 1_455
O6 Er1 O7 140.66(8) 2_556 1_455
O5 Er1 O7 127.25(8) . 1_455
O7 Er1 O7 66.60(9) 2_556 1_455
O8 Er1 O7 53.19(7) 1_455 1_455
O2 Er1 C18 92.06(9) . 1_455
O3 Er1 C18 85.84(10) 1_565 1_455
O6 Er1 C18 166.21(9) 2_556 1_455
O5 Er1 C18 100.19(9) . 1_455
O7 Er1 C18 93.66(9) 2_556 1_455
O8 Er1 C18 26.20(8) 1_455 1_455
O7 Er1 C18 27.06(8) 1_455 1_455
O1 C1 O2 123.1(3) . .
O1 C1 C2 119.9(3) . .
O2 C1 C2 117.0(3) . .
C8 C2 C3 119.1(3) . .
C8 C2 C1 119.5(3) . .
C3 C2 C1 121.4(3) . .
C4 C3 C2 120.2(3) . .
C4 C3 H3 119.9 . .
C2 C3 H3 119.9 . .
C5 C4 C3 120.0(3) . .
C5 C4 H4 120.0 . .
C3 C4 H4 120.0 . .
C7 C5 C4 120.0(3) . .
C7 C5 C6 118.8(3) . .
C4 C5 C6 121.2(3) . .
O4 C6 O3 123.5(3) . .
O4 C6 C5 118.4(3) . .
O3 C6 C5 118.1(3) . .
C5 C7 C8 120.2(3) . .
C5 C7 H7 119.9 . .
C8 C7 H7 119.9 . .
C7 C8 C2 120.6(3) . .
C7 C8 H8 119.7 . .
C2 C8 H8 119.7 . .
O5 C9 O6 124.6(3) . .
O5 C9 C10 117.0(3) . .
O6 C9 C10 118.3(3) . .
N1 C10 C17 105.0(3) . .
N1 C10 C9 120.2(3) . .
C17 C10 C9 134.6(3) . .
N2 C11 N1 112.3(3) . .
N2 C11 C12 122.8(3) . .
N1 C11 C12 124.9(3) . .
C16 C12 C13 118.0(3) . .
C16 C12 C11 119.1(3) . .
C13 C12 C11 123.0(3) . .
C14 C13 C12 119.5(4) . .
C14 C13 H13 120.2 . .
C12 C13 H13 120.2 . .
N3 C14 C13 121.4(4) . .
N3 C14 H14 119.3 . .
C13 C14 H14 119.3 . .
N3 C15 C16 120.8(4) . .
N3 C15 H15 119.6 . .
C16 C15 H15 119.6 . .
C15 C16 C12 119.7(4) . .
C15 C16 H16 120.1 . .
C12 C16 H16 120.1 . .
N2 C17 C10 110.0(3) . .
N2 C17 C18 117.8(3) . .
C10 C17 C18 132.1(3) . .
O8 C18 O7 118.4(3) . .
O8 C18 C17 119.7(3) . .
O7 C18 C17 121.8(3) . .
O8 C18 Er1 59.01(16) . 1_655
O7 C18 Er1 59.67(16) . 1_655
C17 C18 Er1 173.0(2) . 1_655
C11 N1 C10 107.8(3) . .
C11 N1 H1 126.5 . .
C10 N1 H1 125.7 . .
C11 N2 C17 104.9(3) . .
C14 N3 C15 120.5(4) . .
C1 O2 Er1 155.1(3) . .
C6 O3 Er1 166.1(3) . 1_545
C9 O5 Er1 128.7(2) . .
C9 O6 Er1 146.8(2) . 2_556
C18 O7 Er1 153.3(2) . 2_556
C18 O7 Er1 93.27(19) . 1_655
Er1 O7 Er1 113.40(9) 2_556 1_655
C18 O8 Er1 94.80(18) . 1_655

loop_
_geom_bond_atom_site_label_1
_geom_bond_atom_site_label_2
_geom_bond_distance
_geom_bond_site_symmetry_2
Er1 O2 2.177(3) .
Er1 O3 2.175(3) 1_565
Er1 O6 2.230(2) 2_556
Er1 O5 2.284(2) .
Er1 O7 2.337(2) 2_556
Er1 O8 2.419(2) 1_455
Er1 O7 2.431(2) 1_455
Er1 C18 2.812(3) 1_455
C1 O1 1.241(4) .
C1 O2 1.280(4) .
C1 C2 1.492(5) .
C2 C8 1.381(5) .
C2 C3 1.397(5) .
C3 C4 1.384(5) .
C3 H3 0.9300 .
C4 C5 1.382(5) .
C4 H4 0.9300 .
C5 C7 1.378(5) .
C5 C6 1.499(5) .
C6 O4 1.245(4) .
C6 O3 1.263(4) .
C7 C8 1.383(5) .
C7 H7 0.9300 .
C8 H8 0.9300 .
C9 O5 1.238(4) .
C9 O6 1.257(4) .
C9 C10 1.486(4) .
C10 N1 1.357(4) .
C10 C17 1.393(5) .
C11 N2 1.318(4) .
C11 N1 1.348(4) .
C11 C12 1.472(4) .
C12 C16 1.381(5) .
C12 C13 1.381(5) .
C13 C14 1.370(5) .
C13 H13 0.9300 .
C14 N3 1.316(6) .
C14 H14 0.9300 .
C15 N3 1.333(6) .
C15 C16 1.371(6) .
C15 H15 0.9300 .
C16 H16 0.9300 .
C17 N2 1.370(4) .
C17 C18 1.477(4) .
C18 O8 1.246(4) .
C18 O7 1.281(4) .
C18 Er1 2.812(3) 1_655
N1 H1 0.8827 .
O3 Er1 2.175(3) 1_545
O6 Er1 2.230(2) 2_556
O7 Er1 2.337(2) 2_556
O7 Er1 2.431(2) 1_655
O8 Er1 2.419(2) 1_655
O10W O11W 1.784(12) .
